data_7116077
loop_
_publ_author_name
'Nicholas D. Staudaher'
'Ryan M. Stolley'
'Janis Louie'

_publ_section_title
;
 Synthesis, mechanism of formation, and catalytic activity of Xantphos
 nickel pi-complexes
;
_journal_name_full Chem.Commun.
_journal_page_first 15577
_journal_paper_doi 10.1039/C4cc07590K
_journal_volume 50
_journal_year 2014
_chemical_formula_moiety 'C45 H40 Ni O5 P2, 0.5(C6 H6)'
_chemical_formula_sum 'C48 H43 Ni O5 P2'
_chemical_formula_weight 820.47
_chemical_name_systematic 'Xantphos Ni Dimethylfumarate'
_chemical_properties_physical 'Air-sensitive, Moisture-sensitive, Oxygen-sensitive'
_space_group_crystal_system triclinic
_space_group_IT_number 2
_space_group_name_Hall '-P 1'
_space_group_name_H-M_alt 'P -1'
_symmetry_space_group_name_Hall '-P 1'
_symmetry_space_group_name_H-M 'P -1'
_atom_sites_solution_hydrogens geom
_audit_creation_method SHELXL-2014
_cell_angle_alpha 73.8372(9)
_cell_angle_beta 84.9154(12)
_cell_angle_gamma 76.8383(11)
_cell_formula_units_Z 2
_cell_length_a 11.8270(2)
_cell_length_b 12.1552(2)
_cell_length_c 14.8937(3)
_cell_measurement_reflns_used 9038
_cell_measurement_temperature 150(1)
_cell_measurement_theta_max 27.485
_cell_measurement_theta_min 1.018
_cell_volume 2001.73(6)
_computing_cell_refinement DENZO-SMN
_computing_data_collection 'Nonius COLLECT'
_computing_data_reduction DENZO-SMN
_computing_molecular_graphics 'WinGX, Ortep3'
_computing_structure_refinement 'SHELXL-2014 (Sheldrick, 2014)'
_computing_structure_solution SIR97
_diffrn_ambient_temperature 150(1)
_diffrn_measured_fraction_theta_full 0.999
_diffrn_measured_fraction_theta_max 0.996
_diffrn_measurement_device_type 'Nonius KappaCCD Diffractometer'
_diffrn_measurement_method 'Phi and Omega scan'
_diffrn_radiation_type MoK\a
_diffrn_radiation_wavelength 0.71073
_diffrn_reflns_av_R_equivalents 0.0291
_diffrn_reflns_av_unetI/netI 0.0484
_diffrn_reflns_Laue_measured_fraction_full 0.999
_diffrn_reflns_Laue_measured_fraction_max 0.996
_diffrn_reflns_limit_h_max 15
_diffrn_reflns_limit_h_min -15
_diffrn_reflns_limit_k_max 15
_diffrn_reflns_limit_k_min -15
_diffrn_reflns_limit_l_max 19
_diffrn_reflns_limit_l_min -19
_diffrn_reflns_number 17370
_diffrn_reflns_point_group_measured_fraction_full 0.999
_diffrn_reflns_point_group_measured_fraction_max 0.996
_diffrn_reflns_theta_full 25.242
_diffrn_reflns_theta_max 27.518
_diffrn_reflns_theta_min 2.231
_diffrn_source 'fine-focus sealed tube'
_exptl_absorpt_coefficient_mu 0.613
_exptl_absorpt_correction_T_max 0.941
_exptl_absorpt_correction_T_min 0.847
_exptl_absorpt_correction_type multi-scan
_exptl_absorpt_process_details 'DENZO-SMN (Otwinowski & Minor, 1997)'
_exptl_crystal_colour orange
_exptl_crystal_density_diffrn 1.361
_exptl_crystal_description plate
_exptl_crystal_F_000 858
_exptl_crystal_size_max 0.280
_exptl_crystal_size_mid 0.250
_exptl_crystal_size_min 0.100
_refine_diff_density_max 0.539
_refine_diff_density_min -0.650
_refine_diff_density_rms 0.068
_refine_ls_extinction_method none
_refine_ls_goodness_of_fit_ref 1.036
_refine_ls_hydrogen_treatment constr
_refine_ls_matrix_type full
_refine_ls_number_parameters 505
_refine_ls_number_reflns 9192
_refine_ls_number_restraints 0
_refine_ls_restrained_S_all 1.036
_refine_ls_R_factor_all 0.0665
_refine_ls_R_factor_gt 0.0414
_refine_ls_shift/su_max 0.001
_refine_ls_shift/su_mean 0.000
_refine_ls_structure_factor_coef Fsqd
_refine_ls_weighting_details 'w=1/[\s^2^(Fo^2^)+(0.0522P)^2^+1.0199P] where P=(Fo^2^+2Fc^2^)/3'
_refine_ls_weighting_scheme calc
_refine_ls_wR_factor_gt 0.0971
_refine_ls_wR_factor_ref 0.1088
_reflns_Friedel_coverage 0.000
_reflns_number_gt 6950
_reflns_number_total 9192
_reflns_threshold_expression 'I > 2\s(I)'
_cod_data_source_file c4cc07590k3.cif
_cod_data_source_block jl069
_cod_database_code 7116077
_shelx_space_group_comment
;
The symmetry employed for this shelxl refinement is uniquely defined
by the following loop, which should always be used as a source of
symmetry information in preference to the above space-group names.
They are only intended as comments.
;
_shelx_estimated_absorpt_t_min 0.847
_shelx_estimated_absorpt_t_max 0.941
_shelxl_version_number 2014-3

loop_
_space_group_symop_operation_xyz
'x, y, z'
'-x, -y, -z'

loop_
_atom_site_label
_atom_site_type_symbol
_atom_site_fract_x
_atom_site_fract_y
_atom_site_fract_z
_atom_site_U_iso_or_equiv
_atom_site_adp_type
_atom_site_occupancy
_atom_site_site_symmetry_order
_atom_site_calc_flag
_atom_site_refinement_flags_posn
_atom_site_refinement_flags_adp
Ni1 Ni 0.81334(2) 0.14206(2) 0.25395(2) 0.01916(8) Uani 1 1 d . .
P1 P 0.69760(5) 0.26603(5) 0.14470(4) 0.01941(12) Uani 1 1 d . .
P2 P 0.81724(5) -0.04212(5) 0.25994(4) 0.01939(12) Uani 1 1 d . .
O1 O 0.71212(12) 0.05454(12) 0.08139(10) 0.0203(3) Uani 1 1 d . .
O2 O 0.86528(13) -0.02071(14) 0.50261(11) 0.0282(4) Uani 1 1 d . .
O3 O 0.71191(14) 0.13102(15) 0.46884(11) 0.0302(4) Uani 1 1 d . .
O4 O 0.90625(17) 0.42975(15) 0.28141(13) 0.0401(4) Uani 1 1 d . .
O5 O 1.03275(15) 0.27723(16) 0.24688(13) 0.0405(4) Uani 1 1 d . .
C1 C 0.70494(18) 0.15155(18) 0.00452(15) 0.0211(4) Uani 1 1 d . .
C2 C 0.68752(18) 0.25990(19) 0.02337(15) 0.0218(4) Uani 1 1 d . .
C3 C 0.67526(19) 0.35829(19) -0.05462(16) 0.0246(5) Uani 1 1 d . .
H3 H 0.6591 0.4347 -0.0455 0.030 Uiso 1 1 calc R U
C4 C 0.6865(2) 0.3449(2) -0.14460(16) 0.0282(5) Uani 1 1 d . .
H4 H 0.6772 0.4124 -0.1965 0.034 Uiso 1 1 calc R U
C5 C 0.71123(19) 0.2340(2) -0.15986(16) 0.0261(5) Uani 1 1 d . .
H5 H 0.7219 0.2262 -0.2219 0.031 Uiso 1 1 calc R U
C6 C 0.72051(18) 0.13438(19) -0.08479(15) 0.0226(4) Uani 1 1 d . .
C7 C 0.7506(2) 0.0074(2) -0.09104(16) 0.0260(5) Uani 1 1 d . .
C8 C 0.83387(19) -0.05973(18) -0.01175(15) 0.0224(5) Uani 1 1 d . .
C9 C 0.80645(17) -0.03525(18) 0.07389(15) 0.0200(4) Uani 1 1 d . .
C10 C 0.86783(18) -0.09266(18) 0.15506(15) 0.0206(4) Uani 1 1 d . .
C11 C 0.96625(19) -0.17858(19) 0.14776(16) 0.0243(5) Uani 1 1 d . .
H11 H 1.0104 -0.2211 0.2015 0.029 Uiso 1 1 calc R U
C12 C 0.99997(19) -0.2022(2) 0.06208(16) 0.0265(5) Uani 1 1 d . .
H12 H 1.0688 -0.2589 0.0575 0.032 Uiso 1 1 calc R U
C13 C 0.93472(19) -0.14429(19) -0.01704(16) 0.0255(5) Uani 1 1 d . .
H13 H 0.9587 -0.1622 -0.0749 0.031 Uiso 1 1 calc R U
C14 C 0.6387(2) -0.0418(2) -0.07401(18) 0.0321(5) Uani 1 1 d . .
H14A H 0.6034 -0.0350 -0.0132 0.039 Uiso 1 1 calc R U
H14B H 0.5839 0.0029 -0.1235 0.039 Uiso 1 1 calc R U
H14C H 0.6580 -0.1244 -0.0745 0.039 Uiso 1 1 calc R U
C15 C 0.8048(2) -0.0038(2) -0.18590(17) 0.0362(6) Uani 1 1 d . .
H15A H 0.7492 0.0402 -0.2351 0.043 Uiso 1 1 calc R U
H15B H 0.8754 0.0280 -0.1976 0.043 Uiso 1 1 calc R U
H15C H 0.8244 -0.0865 -0.1860 0.043 Uiso 1 1 calc R U
C16 C 0.54775(18) 0.27640(18) 0.19049(16) 0.0226(5) Uani 1 1 d . .
C17 C 0.5280(2) 0.2613(2) 0.28651(17) 0.0293(5) Uani 1 1 d . .
H17 H 0.5919 0.2432 0.3264 0.035 Uiso 1 1 calc R U
C18 C 0.4160(2) 0.2726(2) 0.32395(18) 0.0368(6) Uani 1 1 d . .
H18 H 0.4035 0.2625 0.3894 0.044 Uiso 1 1 calc R U
C19 C 0.3217(2) 0.2985(2) 0.26674(19) 0.0359(6) Uani 1 1 d . .
H19 H 0.2449 0.3063 0.2927 0.043 Uiso 1 1 calc R U
C20 C 0.3408(2) 0.3128(2) 0.17169(19) 0.0337(6) Uani 1 1 d . .
H20 H 0.2767 0.3304 0.1322 0.040 Uiso 1 1 calc R U
C21 C 0.45272(19) 0.3017(2) 0.13347(17) 0.0279(5) Uani 1 1 d . .
H21 H 0.4648 0.3115 0.0680 0.034 Uiso 1 1 calc R U
C22 C 0.71567(18) 0.41826(18) 0.11970(15) 0.0211(4) Uani 1 1 d . .
C23 C 0.82259(19) 0.4423(2) 0.08079(16) 0.0268(5) Uani 1 1 d . .
H23 H 0.8833 0.3805 0.0706 0.032 Uiso 1 1 calc R U
C24 C 0.8403(2) 0.5556(2) 0.05723(17) 0.0311(5) Uani 1 1 d . .
H24 H 0.9123 0.5716 0.0295 0.037 Uiso 1 1 calc R U
C25 C 0.7529(2) 0.6459(2) 0.07399(17) 0.0310(5) Uani 1 1 d . .
H25 H 0.7658 0.7233 0.0595 0.037 Uiso 1 1 calc R U
C26 C 0.6473(2) 0.6228(2) 0.11180(17) 0.0306(5) Uani 1 1 d . .
H26 H 0.5870 0.6849 0.1223 0.037 Uiso 1 1 calc R U
C27 C 0.6284(2) 0.50922(19) 0.13466(16) 0.0255(5) Uani 1 1 d . .
H27 H 0.5554 0.4941 0.1606 0.031 Uiso 1 1 calc R U
C28 C 0.67543(19) -0.08192(19) 0.28770(15) 0.0227(4) Uani 1 1 d . .
C29 C 0.6077(2) -0.0403(2) 0.35726(17) 0.0289(5) Uani 1 1 d . .
H29 H 0.6302 0.0162 0.3810 0.035 Uiso 1 1 calc R U
C30 C 0.5076(2) -0.0802(2) 0.39230(18) 0.0344(6) Uani 1 1 d . .
H30 H 0.4627 -0.0521 0.4406 0.041 Uiso 1 1 calc R U
C31 C 0.4733(2) -0.1604(2) 0.35723(19) 0.0389(6) Uani 1 1 d . .
H31 H 0.4050 -0.1882 0.3815 0.047 Uiso 1 1 calc R U
C32 C 0.5385(2) -0.2008(3) 0.28642(19) 0.0406(7) Uani 1 1 d . .
H32 H 0.5140 -0.2553 0.2616 0.049 Uiso 1 1 calc R U
C33 C 0.6392(2) -0.1619(2) 0.25173(17) 0.0312(5) Uani 1 1 d . .
H33 H 0.6837 -0.1900 0.2032 0.037 Uiso 1 1 calc R U
C34 C 0.90567(19) -0.15878(19) 0.34973(15) 0.0237(5) Uani 1 1 d . .
C35 C 0.8647(2) -0.2570(2) 0.40244(18) 0.0368(6) Uani 1 1 d . .
H35 H 0.7894 -0.2657 0.3924 0.044 Uiso 1 1 calc R U
C36 C 0.9344(3) -0.3419(3) 0.4695(2) 0.0513(8) Uani 1 1 d . .
H36 H 0.9055 -0.4076 0.5063 0.062 Uiso 1 1 calc R U
C37 C 1.0448(3) -0.3321(2) 0.4832(2) 0.0464(7) Uani 1 1 d . .
H37 H 1.0921 -0.3913 0.5287 0.056 Uiso 1 1 calc R U
C38 C 1.0866(2) -0.2366(2) 0.43087(18) 0.0360(6) Uani 1 1 d . .
H38 H 1.1633 -0.2302 0.4392 0.043 Uiso 1 1 calc R U
C39 C 1.0160(2) -0.1492(2) 0.36572(16) 0.0273(5) Uani 1 1 d . .
H39 H 1.0440 -0.0818 0.3316 0.033 Uiso 1 1 calc R U
C40 C 0.7962(2) -0.0811(2) 0.57625(17) 0.0362(6) Uani 1 1 d . .
H40A H 0.8437 -0.1563 0.6096 0.043 Uiso 1 1 calc R U
H40B H 0.7679 -0.0331 0.6199 0.043 Uiso 1 1 calc R U
H40C H 0.7299 -0.0952 0.5492 0.043 Uiso 1 1 calc R U
C41 C 0.81038(19) 0.0845(2) 0.45077(15) 0.0240(5) Uani 1 1 d . .
C42 C 0.88434(19) 0.13270(19) 0.37149(15) 0.0229(5) Uani 1 1 d . .
H42 H 0.9544 0.0855 0.3550 0.027 Uiso 1 1 calc R U
C43 C 0.8479(2) 0.25223(19) 0.32010(16) 0.0245(5) Uani 1 1 d . .
H43 H 0.7679 0.2886 0.3134 0.029 Uiso 1 1 calc R U
C44 C 0.9387(2) 0.3168(2) 0.27801(17) 0.0304(5) Uani 1 1 d . .
C45 C 0.9932(3) 0.4996(3) 0.2498(2) 0.0597(9) Uani 1 1 d . .
H45A H 0.9615 0.5796 0.2549 0.072 Uiso 1 1 calc R U
H45B H 1.0617 0.4650 0.2886 0.072 Uiso 1 1 calc R U
H45C H 1.0152 0.5018 0.1844 0.072 Uiso 1 1 calc R U
C46 C 0.5243(17) 0.5028(7) 0.5791(8) 0.255(8) Uani 1 1 d . .
H46 H 0.5289 0.4917 0.6445 0.306 Uiso 1 1 calc R U
C47 C 0.4029(11) 0.5173(7) 0.5455(7) 0.196(5) Uani 1 1 d . .
H47 H 0.3421 0.5460 0.5845 0.235 Uiso 1 1 calc R U
C48 C 0.3675(14) 0.4968(13) 0.4713(15) 0.357(14) Uani 1 1 d . .
H48 H 0.2951 0.4856 0.4566 0.429 Uiso 1 1 calc R U

loop_
_atom_site_aniso_label
_atom_site_aniso_U_11
_atom_site_aniso_U_22
_atom_site_aniso_U_33
_atom_site_aniso_U_23
_atom_site_aniso_U_13
_atom_site_aniso_U_12
Ni1 0.02102(14) 0.01706(15) 0.01973(15) -0.00460(11) -0.00095(11) -0.00491(10)
P1 0.0206(3) 0.0167(3) 0.0214(3) -0.0056(2) -0.0010(2) -0.0041(2)
P2 0.0216(3) 0.0175(3) 0.0192(3) -0.0043(2) 0.0001(2) -0.0056(2)
O1 0.0233(7) 0.0174(7) 0.0191(7) -0.0041(6) 0.0005(6) -0.0032(6)
O2 0.0282(8) 0.0292(9) 0.0240(8) -0.0007(7) -0.0001(7) -0.0078(7)
O3 0.0276(9) 0.0352(9) 0.0277(9) -0.0099(7) 0.0030(7) -0.0063(7)
O4 0.0551(11) 0.0227(9) 0.0456(11) -0.0034(8) -0.0132(9) -0.0169(8)
O5 0.0321(10) 0.0382(11) 0.0470(11) 0.0006(9) -0.0014(8) -0.0140(8)
C1 0.0200(10) 0.0204(11) 0.0215(11) -0.0023(9) -0.0015(8) -0.0050(8)
C2 0.0204(10) 0.0214(11) 0.0236(11) -0.0052(9) -0.0020(9) -0.0045(8)
C3 0.0276(11) 0.0183(11) 0.0258(12) -0.0035(9) -0.0040(9) -0.0021(9)
C4 0.0308(12) 0.0239(12) 0.0247(12) 0.0019(9) -0.0054(10) -0.0042(9)
C5 0.0297(12) 0.0294(12) 0.0187(11) -0.0045(9) -0.0004(9) -0.0076(10)
C6 0.0238(11) 0.0225(11) 0.0223(11) -0.0066(9) -0.0012(9) -0.0057(9)
C7 0.0325(12) 0.0243(12) 0.0228(11) -0.0084(9) -0.0013(9) -0.0068(9)
C8 0.0258(11) 0.0201(11) 0.0239(11) -0.0065(9) 0.0020(9) -0.0101(9)
C9 0.0195(10) 0.0162(10) 0.0253(11) -0.0061(9) 0.0026(8) -0.0064(8)
C10 0.0219(10) 0.0179(10) 0.0233(11) -0.0049(8) 0.0015(9) -0.0083(8)
C11 0.0240(11) 0.0214(11) 0.0285(12) -0.0063(9) -0.0011(9) -0.0069(9)
C12 0.0224(11) 0.0240(12) 0.0341(13) -0.0115(10) 0.0036(10) -0.0043(9)
C13 0.0266(11) 0.0253(12) 0.0268(12) -0.0106(9) 0.0062(9) -0.0083(9)
C14 0.0353(13) 0.0280(13) 0.0362(14) -0.0090(11) -0.0071(11) -0.0104(10)
C15 0.0508(16) 0.0341(14) 0.0235(12) -0.0108(11) -0.0017(11) -0.0040(12)
C16 0.0228(10) 0.0176(11) 0.0284(12) -0.0058(9) 0.0002(9) -0.0071(8)
C17 0.0268(12) 0.0311(13) 0.0278(12) -0.0046(10) 0.0002(10) -0.0060(10)
C18 0.0347(14) 0.0400(15) 0.0308(14) -0.0044(11) 0.0082(11) -0.0081(11)
C19 0.0232(12) 0.0344(14) 0.0464(16) -0.0060(12) 0.0067(11) -0.0077(10)
C20 0.0235(11) 0.0331(14) 0.0453(15) -0.0091(11) -0.0048(11) -0.0074(10)
C21 0.0276(12) 0.0264(12) 0.0305(13) -0.0071(10) -0.0038(10) -0.0063(9)
C22 0.0241(10) 0.0183(10) 0.0203(11) -0.0019(8) -0.0052(9) -0.0052(8)
C23 0.0256(11) 0.0230(12) 0.0313(13) -0.0073(10) -0.0001(10) -0.0046(9)
C24 0.0317(12) 0.0307(13) 0.0323(13) -0.0054(10) 0.0007(10) -0.0138(10)
C25 0.0418(14) 0.0218(12) 0.0314(13) -0.0044(10) -0.0039(11) -0.0134(10)
C26 0.0355(13) 0.0205(12) 0.0364(14) -0.0116(10) -0.0022(11) -0.0018(10)
C27 0.0269(11) 0.0224(12) 0.0283(12) -0.0087(9) -0.0001(9) -0.0054(9)
C28 0.0243(11) 0.0213(11) 0.0215(11) -0.0024(9) 0.0000(9) -0.0071(9)
C29 0.0292(12) 0.0298(13) 0.0301(13) -0.0112(10) 0.0054(10) -0.0095(10)
C30 0.0301(13) 0.0428(15) 0.0339(14) -0.0148(12) 0.0077(11) -0.0122(11)
C31 0.0312(13) 0.0532(17) 0.0370(14) -0.0115(13) 0.0078(11) -0.0223(12)
C32 0.0426(15) 0.0538(17) 0.0387(15) -0.0215(13) 0.0065(12) -0.0286(13)
C33 0.0326(12) 0.0395(14) 0.0287(13) -0.0161(11) 0.0056(10) -0.0159(11)
C34 0.0311(12) 0.0176(11) 0.0210(11) -0.0052(9) -0.0009(9) -0.0024(9)
C35 0.0446(15) 0.0268(13) 0.0371(14) 0.0010(11) -0.0080(12) -0.0128(11)
C36 0.065(2) 0.0319(15) 0.0483(18) 0.0109(13) -0.0162(15) -0.0147(14)
C37 0.0612(19) 0.0325(15) 0.0388(16) -0.0021(12) -0.0233(14) 0.0027(13)
C38 0.0369(14) 0.0369(15) 0.0359(14) -0.0156(12) -0.0116(11) 0.0001(11)
C39 0.0293(12) 0.0251(12) 0.0282(12) -0.0086(10) -0.0013(10) -0.0052(9)
C40 0.0384(14) 0.0394(15) 0.0268(13) 0.0029(11) 0.0020(11) -0.0160(11)
C41 0.0278(12) 0.0272(12) 0.0210(11) -0.0091(9) -0.0025(9) -0.0099(9)
C42 0.0247(11) 0.0252(12) 0.0209(11) -0.0077(9) -0.0010(9) -0.0077(9)
C43 0.0277(11) 0.0225(11) 0.0255(12) -0.0074(9) -0.0060(9) -0.0067(9)
C44 0.0364(13) 0.0256(12) 0.0303(13) -0.0028(10) -0.0103(11) -0.0108(10)
C45 0.075(2) 0.0362(17) 0.073(2) 0.0047(15) -0.0276(18) -0.0358(16)
C46 0.49(2) 0.089(5) 0.217(11) -0.006(6) -0.233(14) -0.073(9)
C47 0.325(15) 0.089(5) 0.154(7) -0.068(5) -0.011(8) 0.041(7)
C48 0.310(19) 0.239(14) 0.56(3) -0.263(18) 0.17(2) -0.012(12)

loop_
_atom_type_symbol
_atom_type_description
_atom_type_scat_dispersion_real
_atom_type_scat_dispersion_imag
_atom_type_scat_source
C C 0.0033 0.0016 'International Tables Vol C Tables 4.2.6.8 and 6.1.1.4'
H H 0.0000 0.0000 'International Tables Vol C Tables 4.2.6.8 and 6.1.1.4'
O O 0.0106 0.0060 'International Tables Vol C Tables 4.2.6.8 and 6.1.1.4'
P P 0.1023 0.0942 'International Tables Vol C Tables 4.2.6.8 and 6.1.1.4'
Ni Ni 0.3393 1.1124 'International Tables Vol C Tables 4.2.6.8 and 6.1.1.4'

loop_
_geom_angle_atom_site_label_1
_geom_angle_atom_site_label_2
_geom_angle_atom_site_label_3
_geom_angle
_geom_angle_site_symmetry_1
_geom_angle_site_symmetry_3
C42 Ni1 C43 42.14(9) . .
C42 Ni1 P2 104.10(7) . .
C43 Ni1 P2 146.20(7) . .
C42 Ni1 P1 141.15(7) . .
C43 Ni1 P1 100.37(7) . .
P2 Ni1 P1 112.11(2) . .
C16 P1 C22 102.51(10) . .
C16 P1 C2 103.78(10) . .
C22 P1 C2 98.43(10) . .
C16 P1 Ni1 108.16(7) . .
C22 P1 Ni1 113.44(7) . .
C2 P1 Ni1 127.58(7) . .
C28 P2 C10 103.58(10) . .
C28 P2 C34 100.09(10) . .
C10 P2 C34 100.48(10) . .
C28 P2 Ni1 113.51(7) . .
C10 P2 Ni1 118.10(7) . .
C34 P2 Ni1 118.43(7) . .
C1 O1 C9 112.32(15) . .
C41 O2 C40 115.76(18) . .
C44 O4 C45 115.7(2) . .
C2 C1 O1 116.47(19) . .
C2 C1 C6 124.5(2) . .
O1 C1 C6 118.93(19) . .
C1 C2 C3 116.3(2) . .
C1 C2 P1 119.25(16) . .
C3 C2 P1 124.11(17) . .
C4 C3 C2 120.7(2) . .
C4 C3 H3 119.7 . .
C2 C3 H3 119.7 . .
C3 C4 C5 120.8(2) . .
C3 C4 H4 119.6 . .
C5 C4 H4 119.6 . .
C4 C5 C6 120.4(2) . .
C4 C5 H5 119.8 . .
C6 C5 H5 119.8 . .
C5 C6 C1 117.1(2) . .
C5 C6 C7 126.0(2) . .
C1 C6 C7 116.87(19) . .
C15 C7 C8 111.57(19) . .
C15 C7 C6 112.47(19) . .
C8 C7 C6 105.64(18) . .
C15 C7 C14 108.9(2) . .
C8 C7 C14 109.16(18) . .
C6 C7 C14 108.98(19) . .
C9 C8 C13 116.7(2) . .
C9 C8 C7 116.92(19) . .
C13 C8 C7 126.3(2) . .
C8 C9 C10 124.9(2) . .
C8 C9 O1 119.20(19) . .
C10 C9 O1 115.91(18) . .
C9 C10 C11 116.7(2) . .
C9 C10 P2 117.06(16) . .
C11 C10 P2 126.07(17) . .
C12 C11 C10 120.2(2) . .
C12 C11 H11 119.9 . .
C10 C11 H11 119.9 . .
C13 C12 C11 121.1(2) . .
C13 C12 H12 119.4 . .
C11 C12 H12 119.4 . .
C12 C13 C8 120.2(2) . .
C12 C13 H13 119.9 . .
C8 C13 H13 119.9 . .
C7 C14 H14A 109.5 . .
C7 C14 H14B 109.5 . .
H14A C14 H14B 109.5 . .
C7 C14 H14C 109.5 . .
H14A C14 H14C 109.5 . .
H14B C14 H14C 109.5 . .
C7 C15 H15A 109.5 . .
C7 C15 H15B 109.5 . .
H15A C15 H15B 109.5 . .
C7 C15 H15C 109.5 . .
H15A C15 H15C 109.5 . .
H15B C15 H15C 109.5 . .
C21 C16 C17 118.8(2) . .
C21 C16 P1 122.95(17) . .
C17 C16 P1 118.24(17) . .
C18 C17 C16 120.4(2) . .
C18 C17 H17 119.8 . .
C16 C17 H17 119.8 . .
C17 C18 C19 120.6(2) . .
C17 C18 H18 119.7 . .
C19 C18 H18 119.7 . .
C20 C19 C18 119.3(2) . .
C20 C19 H19 120.3 . .
C18 C19 H19 120.3 . .
C19 C20 C21 120.6(2) . .
C19 C20 H20 119.7 . .
C21 C20 H20 119.7 . .
C20 C21 C16 120.4(2) . .
C20 C21 H21 119.8 . .
C16 C21 H21 119.8 . .
C27 C22 C23 119.1(2) . .
C27 C22 P1 123.32(16) . .
C23 C22 P1 117.54(16) . .
C24 C23 C22 120.4(2) . .
C24 C23 H23 119.8 . .
C22 C23 H23 119.8 . .
C23 C24 C25 120.1(2) . .
C23 C24 H24 120.0 . .
C25 C24 H24 120.0 . .
C26 C25 C24 119.8(2) . .
C26 C25 H25 120.1 . .
C24 C25 H25 120.1 . .
C25 C26 C27 120.5(2) . .
C25 C26 H26 119.8 . .
C27 C26 H26 119.8 . .
C22 C27 C26 120.2(2) . .
C22 C27 H27 119.9 . .
C26 C27 H27 119.9 . .
C29 C28 C33 118.8(2) . .
C29 C28 P2 117.06(17) . .
C33 C28 P2 123.59(17) . .
C30 C29 C28 120.7(2) . .
C30 C29 H29 119.6 . .
C28 C29 H29 119.6 . .
C31 C30 C29 120.0(2) . .
C31 C30 H30 120.0 . .
C29 C30 H30 120.0 . .
C30 C31 C32 120.0(2) . .
C30 C31 H31 120.0 . .
C32 C31 H31 120.0 . .
C31 C32 C33 120.2(2) . .
C31 C32 H32 119.9 . .
C33 C32 H32 119.9 . .
C32 C33 C28 120.2(2) . .
C32 C33 H33 119.9 . .
C28 C33 H33 119.9 . .
C39 C34 C35 118.6(2) . .
C39 C34 P2 119.33(17) . .
C35 C34 P2 122.08(18) . .
C36 C35 C34 119.8(2) . .
C36 C35 H35 120.1 . .
C34 C35 H35 120.1 . .
C37 C36 C35 120.8(3) . .
C37 C36 H36 119.6 . .
C35 C36 H36 119.6 . .
C38 C37 C36 119.9(3) . .
C38 C37 H37 120.1 . .
C36 C37 H37 120.1 . .
C37 C38 C39 119.7(2) . .
C37 C38 H38 120.2 . .
C39 C38 H38 120.2 . .
C34 C39 C38 121.2(2) . .
C34 C39 H39 119.4 . .
C38 C39 H39 119.4 . .
O2 C40 H40A 109.5 . .
O2 C40 H40B 109.5 . .
H40A C40 H40B 109.5 . .
O2 C40 H40C 109.5 . .
H40A C40 H40C 109.5 . .
H40B C40 H40C 109.5 . .
O3 C41 O2 122.8(2) . .
O3 C41 C42 125.8(2) . .
O2 C41 C42 111.39(19) . .
C43 C42 C41 118.2(2) . .
C43 C42 Ni1 69.86(13) . .
C41 C42 Ni1 108.87(14) . .
C43 C42 H42 120.9 . .
C41 C42 H42 120.9 . .
Ni1 C42 H42 91.2 . .
C42 C43 C44 117.5(2) . .
C42 C43 Ni1 68.00(12) . .
C44 C43 Ni1 116.91(16) . .
C42 C43 H43 121.3 . .
C44 C43 H43 121.3 . .
Ni1 C43 H43 85.7 . .
O5 C44 O4 122.6(2) . .
O5 C44 C43 126.8(2) . .
O4 C44 C43 110.6(2) . .
O4 C45 H45A 109.5 . .
O4 C45 H45B 109.5 . .
H45A C45 H45B 109.5 . .
O4 C45 H45C 109.5 . .
H45A C45 H45C 109.5 . .
H45B C45 H45C 109.5 . .
C48 C46 C47 130.7(13) 2_666 .
C48 C46 C47 40.4(10) 2_666 2_666
C47 C46 C47 91.8(7) . 2_666
C48 C46 H46 114.7 2_666 .
C47 C46 H46 114.7 . .
C47 C46 H46 151.1 2_666 .
C48 C47 C46 131.0(11) . .
C48 C47 C46 44.4(8) . 2_666
C46 C47 C46 88.2(7) . 2_666
C48 C47 H47 114.5 . .
C46 C47 H47 114.5 . .
C46 C47 H47 154.0 2_666 .
C47 C48 C46 95.3(15) . 2_666
C47 C48 H48 132.4 . .
C46 C48 H48 132.4 2_666 .

loop_
_geom_bond_atom_site_label_1
_geom_bond_atom_site_label_2
_geom_bond_distance
_geom_bond_site_symmetry_2
Ni1 C42 1.972(2) .
Ni1 C43 1.997(2) .
Ni1 P2 2.2056(6) .
Ni1 P1 2.2097(6) .
P1 C16 1.831(2) .
P1 C22 1.841(2) .
P1 C2 1.845(2) .
P2 C28 1.831(2) .
P2 C10 1.837(2) .
P2 C34 1.847(2) .
O1 C1 1.389(2) .
O1 C9 1.393(2) .
O2 C41 1.347(3) .
O2 C40 1.441(3) .
O3 C41 1.216(3) .
O4 C44 1.353(3) .
O4 C45 1.446(3) .
O5 C44 1.213(3) .
C1 C2 1.388(3) .
C1 C6 1.393(3) .
C2 C3 1.406(3) .
C3 C4 1.386(3) .
C3 H3 0.9500 .
C4 C5 1.391(3) .
C4 H4 0.9500 .
C5 C6 1.392(3) .
C5 H5 0.9500 .
C6 C7 1.531(3) .
C7 C15 1.527(3) .
C7 C8 1.527(3) .
C7 C14 1.546(3) .
C8 C9 1.384(3) .
C8 C13 1.398(3) .
C9 C10 1.389(3) .
C10 C11 1.395(3) .
C11 C12 1.390(3) .
C11 H11 0.9500 .
C12 C13 1.390(3) .
C12 H12 0.9500 .
C13 H13 0.9500 .
C14 H14A 0.9800 .
C14 H14B 0.9800 .
C14 H14C 0.9800 .
C15 H15A 0.9800 .
C15 H15B 0.9800 .
C15 H15C 0.9800 .
C16 C21 1.395(3) .
C16 C17 1.396(3) .
C17 C18 1.384(3) .
C17 H17 0.9500 .
C18 C19 1.388(4) .
C18 H18 0.9500 .
C19 C20 1.382(4) .
C19 H19 0.9500 .
C20 C21 1.387(3) .
C20 H20 0.9500 .
C21 H21 0.9500 .
C22 C27 1.384(3) .
C22 C23 1.402(3) .
C23 C24 1.382(3) .
C23 H23 0.9500 .
C24 C25 1.388(3) .
C24 H24 0.9500 .
C25 C26 1.380(3) .
C25 H25 0.9500 .
C26 C27 1.392(3) .
C26 H26 0.9500 .
C27 H27 0.9500 .
C28 C29 1.390(3) .
C28 C33 1.391(3) .
C29 C30 1.385(3) .
C29 H29 0.9500 .
C30 C31 1.375(4) .
C30 H30 0.9500 .
C31 C32 1.385(4) .
C31 H31 0.9500 .
C32 C33 1.386(3) .
C32 H32 0.9500 .
C33 H33 0.9500 .
C34 C39 1.383(3) .
C34 C35 1.396(3) .
C35 C36 1.388(4) .
C35 H35 0.9500 .
C36 C37 1.375(4) .
C36 H36 0.9500 .
C37 C38 1.375(4) .
C37 H37 0.9500 .
C38 C39 1.390(3) .
C38 H38 0.9500 .
C39 H39 0.9500 .
C40 H40A 0.9800 .
C40 H40B 0.9800 .
C40 H40C 0.9800 .
C41 C42 1.472(3) .
C42 C43 1.427(3) .
C42 H42 0.9500 .
C43 C44 1.467(3) .
C43 H43 0.9500 .
C45 H45A 0.9800 .
C45 H45B 0.9800 .
C45 H45C 0.9800 .
C46 C48 1.42(2) 2_666
C46 C47 1.518(16) .
C46 C47 2.028(16) 2_666
C46 H46 0.9500 .
C47 C48 1.32(2) .
C47 C46 2.028(16) 2_666
C47 H47 0.9500 .
C48 C46 1.42(2) 2_666
C48 H48 0.9500 .

loop_
_geom_torsion_atom_site_label_1
_geom_torsion_atom_site_label_2
_geom_torsion_atom_site_label_3
_geom_torsion_atom_site_label_4
_geom_torsion
_geom_torsion_site_symmetry_1
_geom_torsion_site_symmetry_4
C9 O1 C1 C2 -132.51(19) . .
C9 O1 C1 C6 44.7(2) . .
O1 C1 C2 C3 -177.34(18) . .
C6 C1 C2 C3 5.6(3) . .
O1 C1 C2 P1 9.2(3) . .
C6 C1 C2 P1 -167.81(17) . .
C16 P1 C2 C1 -92.46(18) . .
C22 P1 C2 C1 162.36(17) . .
Ni1 P1 C2 C1 33.9(2) . .
C16 P1 C2 C3 94.6(2) . .
C22 P1 C2 C3 -10.6(2) . .
Ni1 P1 C2 C3 -138.97(16) . .
C1 C2 C3 C4 -3.3(3) . .
P1 C2 C3 C4 169.81(17) . .
C2 C3 C4 C5 -0.6(3) . .
C3 C4 C5 C6 2.6(3) . .
C4 C5 C6 C1 -0.5(3) . .
C4 C5 C6 C7 -178.1(2) . .
C2 C1 C6 C5 -3.8(3) . .
O1 C1 C6 C5 179.25(18) . .
C2 C1 C6 C7 174.0(2) . .
O1 C1 C6 C7 -2.9(3) . .
C5 C6 C7 C15 16.8(3) . .
C1 C6 C7 C15 -160.8(2) . .
C5 C6 C7 C8 138.7(2) . .
C1 C6 C7 C8 -38.9(2) . .
C5 C6 C7 C14 -104.1(3) . .
C1 C6 C7 C14 78.3(2) . .
C15 C7 C8 C9 165.65(19) . .
C6 C7 C8 C9 43.1(2) . .
C14 C7 C8 C9 -73.9(2) . .
C15 C7 C8 C13 -14.9(3) . .
C6 C7 C8 C13 -137.4(2) . .
C14 C7 C8 C13 105.5(2) . .
C13 C8 C9 C10 -3.7(3) . .
C7 C8 C9 C10 175.81(19) . .
C13 C8 C9 O1 175.06(17) . .
C7 C8 C9 O1 -5.5(3) . .
C1 O1 C9 C8 -40.3(2) . .
C1 O1 C9 C10 138.56(18) . .
C8 C9 C10 C11 2.1(3) . .
O1 C9 C10 C11 -176.67(17) . .
C8 C9 C10 P2 178.39(16) . .
O1 C9 C10 P2 -0.4(2) . .
C28 P2 C10 C9 66.98(17) . .
C34 P2 C10 C9 170.16(16) . .
Ni1 P2 C10 C9 -59.48(17) . .
C28 P2 C10 C11 -117.13(19) . .
C34 P2 C10 C11 -14.0(2) . .
Ni1 P2 C10 C11 116.41(17) . .
C9 C10 C11 C12 1.0(3) . .
P2 C10 C11 C12 -174.92(16) . .
C10 C11 C12 C13 -2.3(3) . .
C11 C12 C13 C8 0.7(3) . .
C9 C8 C13 C12 2.2(3) . .
C7 C8 C13 C12 -177.2(2) . .
C22 P1 C16 C21 88.9(2) . .
C2 P1 C16 C21 -13.2(2) . .
Ni1 P1 C16 C21 -151.03(17) . .
C22 P1 C16 C17 -89.36(19) . .
C2 P1 C16 C17 168.57(18) . .
Ni1 P1 C16 C17 30.74(19) . .
C21 C16 C17 C18 -0.7(3) . .
P1 C16 C17 C18 177.63(19) . .
C16 C17 C18 C19 0.3(4) . .
C17 C18 C19 C20 0.1(4) . .
C18 C19 C20 C21 -0.1(4) . .
C19 C20 C21 C16 -0.2(4) . .
C17 C16 C21 C20 0.6(3) . .
P1 C16 C21 C20 -177.58(18) . .
C16 P1 C22 C27 -0.6(2) . .
C2 P1 C22 C27 105.6(2) . .
Ni1 P1 C22 C27 -117.00(18) . .
C16 P1 C22 C23 -178.55(18) . .
C2 P1 C22 C23 -72.32(19) . .
Ni1 P1 C22 C23 65.08(19) . .
C27 C22 C23 C24 -0.4(3) . .
P1 C22 C23 C24 177.64(18) . .
C22 C23 C24 C25 1.5(4) . .
C23 C24 C25 C26 -1.8(4) . .
C24 C25 C26 C27 1.1(4) . .
C23 C22 C27 C26 -0.4(3) . .
P1 C22 C27 C26 -178.29(18) . .
C25 C26 C27 C22 0.1(4) . .
C10 P2 C28 C29 -171.47(18) . .
C34 P2 C28 C29 85.05(19) . .
Ni1 P2 C28 C29 -42.2(2) . .
C10 P2 C28 C33 16.7(2) . .
C34 P2 C28 C33 -86.7(2) . .
Ni1 P2 C28 C33 146.04(19) . .
C33 C28 C29 C30 1.9(4) . .
P2 C28 C29 C30 -170.3(2) . .
C28 C29 C30 C31 -1.1(4) . .
C29 C30 C31 C32 -0.4(4) . .
C30 C31 C32 C33 1.0(5) . .
C31 C32 C33 C28 -0.1(4) . .
C29 C28 C33 C32 -1.3(4) . .
P2 C28 C33 C32 170.3(2) . .
C28 P2 C34 C39 -167.65(18) . .
C10 P2 C34 C39 86.36(19) . .
Ni1 P2 C34 C39 -43.8(2) . .
C28 P2 C34 C35 12.3(2) . .
C10 P2 C34 C35 -93.7(2) . .
Ni1 P2 C34 C35 136.20(18) . .
C39 C34 C35 C36 0.3(4) . .
P2 C34 C35 C36 -179.6(2) . .
C34 C35 C36 C37 -1.6(5) . .
C35 C36 C37 C38 0.8(5) . .
C36 C37 C38 C39 1.3(4) . .
C35 C34 C39 C38 1.8(3) . .
P2 C34 C39 C38 -178.26(18) . .
C37 C38 C39 C34 -2.6(4) . .
C40 O2 C41 O3 5.9(3) . .
C40 O2 C41 C42 -173.75(19) . .
O3 C41 C42 C43 11.8(3) . .
O2 C41 C42 C43 -168.54(19) . .
O3 C41 C42 Ni1 -64.9(3) . .
O2 C41 C42 Ni1 114.73(17) . .
C41 C42 C43 C44 148.9(2) . .
Ni1 C42 C43 C44 -109.9(2) . .
C41 C42 C43 Ni1 -101.18(19) . .
C45 O4 C44 O5 -3.0(4) . .
C45 O4 C44 C43 174.5(2) . .
C42 C43 C44 O5 33.3(4) . .
Ni1 C43 C44 O5 -44.6(3) . .
C42 C43 C44 O4 -144.1(2) . .
Ni1 C43 C44 O4 138.02(17) . .
C48 C46 C47 C48 25(3) 2_666 .
C47 C46 C47 C48 13.0(15) 2_666 .
C48 C46 C47 C46 12.0(12) 2_666 2_666
C47 C46 C47 C46 0.000(2) 2_666 2_666
C46 C47 C48 C46 -19(2) . 2_666
